data_7029997
loop_
_publ_author_name
'Mart\'inez-Calvo, Miguel'
'Romero, Mar\'ia J'
'Pedrido, Rosa'
'Gonz\'alez-Noya, Ana M'
'Zaragoza, Guillermo'
'Bermejo, Manuel R.'

_publ_section_title
;
 Metal self-recognition: a pathway to control the formation of dihelicates
 and mesocates.
;
_journal_issue 43
_journal_name_full 'Dalton transactions (Cambridge, England : 2003)'
_journal_page_first 13395
_journal_page_last 13404
_journal_paper_doi 10.1039/c2dt31770b
_journal_volume 41
_journal_year 2012
_chemical_absolute_configuration ad
_chemical_compound_source 'synthesis as described'
_chemical_formula_moiety 'C48 H40 Cd2 N16 O8 S4, 4(C2 H6 O S)'
_chemical_formula_sum 'C56 H64 Cd2 N16 O12 S8'
_chemical_formula_weight 1634.51
_chemical_name_systematic
;
?
;
_space_group_IT_number 33
_symmetry_cell_setting orthorhombic
_symmetry_Int_Tables_number 33
_symmetry_space_group_name_Hall 'P 2c -2n'
_symmetry_space_group_name_H-M 'P n a 21'
_atom_sites_solution_hydrogens geom
_atom_sites_solution_primary direct
_atom_sites_solution_secondary difmap
_audit_conform_dict_location ftp://ftp.iucr.org/pub/cif_core.dic
_audit_conform_dict_name cif_core.dic
_audit_conform_dict_version 2.3
_audit_creation_date 2010-08-06T10:56:25-00:00
_audit_creation_method 'WinGX routine CIF_UPDATE'
_cell_angle_alpha 90
_cell_angle_beta 90
_cell_angle_gamma 90
_cell_formula_units_Z 4
_cell_length_a 30.0597(13)
_cell_length_b 8.3317(4)
_cell_length_c 27.4037(12)
_cell_measurement_reflns_used 1898
_cell_measurement_temperature 100(2)
_cell_measurement_theta_max 27.18
_cell_measurement_theta_min 2.55
_cell_measurement_wavelength 0.71073
_cell_volume 6863.2(5)
_computing_cell_refinement 'APPEX2 (BRUKER AXS, 2005)'
_computing_data_collection 'APPEX2 (BRUKER AXS, 2005)'
_computing_data_reduction 'APPEX2 (BRUKER AXS, 2005)'
_computing_molecular_graphics 'Ortep-3 for Windows (Farrugia, 1997)'
_computing_publication_material 'WinGX publication routines (Farrugia, 1999)'
_computing_structure_refinement 'SHELXL-97 (Sheldrick, 2008)'
_computing_structure_solution 'SIR-97 (Giacovazzo et all, 1999)'
_diffrn_ambient_temperature 100(2)
_diffrn_measured_fraction_theta_full 1
_diffrn_measured_fraction_theta_max 1
_diffrn_measurement_device 'four-circle diffractometer'
_diffrn_measurement_device_type 'BRUKER APPEX-II CCD'
_diffrn_measurement_method 'omega and phi scans'
_diffrn_radiation_monochromator graphite
_diffrn_radiation_probe x-ray
_diffrn_radiation_source 'fine-focus sealed tube'
_diffrn_radiation_type MoK\a
_diffrn_radiation_wavelength 0.7107
_diffrn_reflns_av_R_equivalents 0.0557
_diffrn_reflns_av_unetI/netI 0.0418
_diffrn_reflns_limit_h_max 37
_diffrn_reflns_limit_h_min 0
_diffrn_reflns_limit_k_max 10
_diffrn_reflns_limit_k_min 0
_diffrn_reflns_limit_l_max 34
_diffrn_reflns_limit_l_min -33
_diffrn_reflns_number 108959
_diffrn_reflns_theta_full 26.37
_diffrn_reflns_theta_max 26.37
_diffrn_reflns_theta_min 1.49
_exptl_absorpt_coefficient_mu 0.933
_exptl_absorpt_correction_T_max 1
_exptl_absorpt_correction_T_min 0.8572
_exptl_absorpt_correction_type multi-scan
_exptl_absorpt_process_details 'BRUKER SADABS'
_exptl_crystal_colour colourless
_exptl_crystal_density_diffrn 1.582
_exptl_crystal_density_method 'not measured'
_exptl_crystal_description prism
_exptl_crystal_F_000 3328
_exptl_crystal_size_max 0.5
_exptl_crystal_size_mid 0.13
_exptl_crystal_size_min 0.04
_refine_diff_density_max 1.218
_refine_diff_density_min -0.44
_refine_diff_density_rms 0.073
_refine_ls_abs_structure_details 'Flack H D (1983), Acta Cryst. A39, 876-881'
_refine_ls_abs_structure_Flack 0.455(15)
_refine_ls_extinction_method none
_refine_ls_goodness_of_fit_ref 1.03
_refine_ls_hydrogen_treatment mixed
_refine_ls_matrix_type full
_refine_ls_number_parameters 872
_refine_ls_number_reflns 13806
_refine_ls_number_restraints 2
_refine_ls_restrained_S_all 1.03
_refine_ls_R_factor_all 0.0463
_refine_ls_R_factor_gt 0.0359
_refine_ls_shift/su_max 0.015
_refine_ls_shift/su_mean 0.001
_refine_ls_structure_factor_coef Fsqd
_refine_ls_weighting_details 'calc w=1/[\s^2^(Fo^2^)+(0.0245P)^2^+7.2442P] where P=(Fo^2^+2Fc^2^)/3'
_refine_ls_weighting_scheme calc
_refine_ls_wR_factor_gt 0.0664
_refine_ls_wR_factor_ref 0.0705
_reflns_number_gt 12050
_reflns_number_total 13806
_reflns_threshold_expression >2\s(I)
_cod_data_source_file c2dt31770b.txt
_cod_data_source_block 18CdPhNO2
_cod_original_formula_sum 'C56 H64 Cd2 N16 O12 S8 '
_cod_database_code 7029997

loop_
_symmetry_equiv_pos_as_xyz
'x, y, z'
'-x, -y, z+1/2'
'-x+1/2, y+1/2, z+1/2'
'x+1/2, -y+1/2, z'

loop_
_atom_site_label
_atom_site_type_symbol
_atom_site_fract_x
_atom_site_fract_y
_atom_site_fract_z
_atom_site_U_iso_or_equiv
_atom_site_adp_type
_atom_site_occupancy
_atom_site_symmetry_multiplicity
_atom_site_calc_flag
_atom_site_refinement_flags
C1 C -0.14253(13) 0.3619(6) 0.00062(15) 0.0237(10) Uani 1 1 d .
C2 C -0.11563(13) 0.2439(5) -0.01869(14) 0.0234(10) Uani 1 1 d .
H2 H -0.1249 0.184 -0.0464 0.028 Uiso 1 1 calc R
C3 C -0.07494(13) 0.2142(6) 0.00290(14) 0.0230(9) Uani 1 1 d .
H3 H -0.0556 0.1368 -0.0111 0.028 Uiso 1 1 calc R
C4 C -0.06185(13) 0.2959(5) 0.04485(14) 0.0181(8) Uani 1 1 d .
C5 C -0.08970(13) 0.4155(5) 0.06387(15) 0.0230(9) Uani 1 1 d .
H5 H -0.0811 0.473 0.0923 0.028 Uiso 1 1 calc R
C6 C -0.12992(15) 0.4499(6) 0.04108(16) 0.0250(11) Uani 1 1 d .
H6 H -0.1485 0.533 0.0532 0.03 Uiso 1 1 calc R
C7 C -0.00135(12) 0.2898(5) 0.10911(13) 0.0162(8) Uani 1 1 d .
C8 C -0.07966(11) 0.5238(5) 0.19974(18) 0.0215(8) Uani 1 1 d .
H8A H -0.0943 0.4258 0.1882 0.032 Uiso 1 1 calc R
H8B H -0.0805 0.6053 0.174 0.032 Uiso 1 1 calc R
H8C H -0.0952 0.5641 0.2287 0.032 Uiso 1 1 calc R
C9 C -0.03212(12) 0.4873(5) 0.21262(13) 0.0160(9) Uani 1 1 d .
C10 C -0.01402(13) 0.5447(5) 0.25997(14) 0.0171(9) Uani 1 1 d .
C11 C -0.04053(13) 0.5541(5) 0.30197(14) 0.0210(9) Uani 1 1 d .
H11 H -0.0705 0.5183 0.3012 0.025 Uiso 1 1 calc R
C12 C -0.02263(14) 0.6162(5) 0.34467(15) 0.0248(10) Uani 1 1 d .
H12 H -0.0406 0.6216 0.3731 0.03 Uiso 1 1 calc R
C13 C 0.02058(13) 0.6701(5) 0.34677(15) 0.0220(9) Uani 1 1 d .
H13 H 0.032 0.7115 0.3765 0.026 Uiso 1 1 calc R
C14 C 0.04777(13) 0.6643(5) 0.30536(14) 0.0162(8) Uani 1 1 d .
C15 C 0.02973(12) 0.5988(5) 0.26279(13) 0.0150(8) Uani 1 1 d .
H15 H 0.048 0.5909 0.2346 0.018 Uiso 1 1 calc R
C16 C 0.12246(14) 0.7094(6) 0.35002(15) 0.0244(10) Uani 1 1 d .
H16A H 0.1325 0.8164 0.36 0.037 Uiso 1 1 calc R
H16B H 0.1484 0.6421 0.3427 0.037 Uiso 1 1 calc R
H16C H 0.1052 0.6605 0.3765 0.037 Uiso 1 1 calc R
C17 C 0.09395(13) 0.7234(5) 0.30545(15) 0.0176(9) Uani 1 1 d .
C18 C 0.16821(12) 0.9153(5) 0.23070(15) 0.0184(9) Uani 1 1 d .
C19 C 0.24325(12) 0.9517(5) 0.26989(15) 0.0176(9) Uani 1 1 d .
C20 C 0.23627(14) 0.8761(6) 0.31522(16) 0.0270(10) Uani 1 1 d .
H20 H 0.209 0.8214 0.3209 0.032 Uiso 1 1 calc R
C21 C 0.26795(13) 0.8798(5) 0.35134(16) 0.0252(10) Uani 1 1 d .
H21 H 0.2628 0.8288 0.3818 0.03 Uiso 1 1 calc R
C22 C 0.30792(12) 0.9602(5) 0.34226(15) 0.0205(9) Uani 1 1 d .
C23 C 0.31631(12) 1.0318(5) 0.29755(15) 0.0227(9) Uani 1 1 d .
H23 H 0.3441 1.0829 0.2917 0.027 Uiso 1 1 calc R
C24 C 0.28446(12) 1.0285(5) 0.26183(15) 0.0216(9) Uani 1 1 d .
H24 H 0.2901 1.0785 0.2313 0.026 Uiso 1 1 calc R
C25 C 0.27300(13) 0.3625(5) 0.39493(15) 0.0211(9) Uani 1 1 d .
C26 C 0.25958(14) 0.4445(6) 0.35319(15) 0.0216(10) Uani 1 1 d .
H26 H 0.2774 0.5287 0.3403 0.026 Uiso 1 1 calc R
C27 C 0.22032(13) 0.4025(5) 0.33077(15) 0.0226(9) Uani 1 1 d .
H27 H 0.2114 0.4556 0.3017 0.027 Uiso 1 1 calc R
C28 C 0.19345(12) 0.2824(5) 0.35047(14) 0.0188(9) Uani 1 1 d .
C29 C 0.20788(13) 0.2018(5) 0.39315(14) 0.0234(10) Uani 1 1 d .
H29 H 0.19 0.1192 0.4068 0.028 Uiso 1 1 calc R
C30 C 0.24768(13) 0.2423(5) 0.41499(15) 0.0233(10) Uani 1 1 d .
H30 H 0.2574 0.1879 0.4435 0.028 Uiso 1 1 calc R
C31 C 0.13141(12) 0.2780(5) 0.28893(14) 0.0158(8) Uani 1 1 d .
C32 C 0.20872(12) 0.4902(5) 0.19340(16) 0.0232(10) Uani 1 1 d .
H32A H 0.2213 0.3868 0.2034 0.035 Uiso 1 1 calc R
H32B H 0.213 0.5689 0.2195 0.035 Uiso 1 1 calc R
H32C H 0.2237 0.5275 0.1637 0.035 Uiso 1 1 calc R
C33 C 0.16005(13) 0.4707(5) 0.18347(14) 0.0169(9) Uani 1 1 d .
C34 C 0.14092(12) 0.5353(5) 0.13753(14) 0.0149(8) Uani 1 1 d .
C35 C 0.16544(13) 0.5398(5) 0.09447(14) 0.0201(9) Uani 1 1 d .
H35 H 0.1944 0.4942 0.0937 0.024 Uiso 1 1 calc R
C36 C 0.14825(13) 0.6094(5) 0.05302(15) 0.0237(10) Uani 1 1 d .
H36 H 0.1653 0.6101 0.0238 0.028 Uiso 1 1 calc R
C37 C 0.10591(13) 0.6793(5) 0.05357(15) 0.0203(10) Uani 1 1 d .
H37 H 0.0947 0.7308 0.0252 0.024 Uiso 1 1 calc R
C38 C 0.08025(13) 0.6728(5) 0.09612(14) 0.0144(8) Uani 1 1 d .
C39 C 0.09822(12) 0.5999(5) 0.13718(14) 0.0158(8) Uani 1 1 d .
H39 H 0.0808 0.5938 0.166 0.019 Uiso 1 1 calc R
C40 C 0.00587(13) 0.7399(5) 0.05366(14) 0.0219(10) Uani 1 1 d .
H40A H -0.0041 0.8492 0.0463 0.033 Uiso 1 1 calc R
H40B H -0.02 0.6713 0.0597 0.033 Uiso 1 1 calc R
H40C H 0.0228 0.6976 0.0259 0.033 Uiso 1 1 calc R
C41 C 0.03492(12) 0.7423(5) 0.09806(14) 0.0167(9) Uani 1 1 d .
C42 C -0.03458(13) 0.9416(5) 0.17630(14) 0.0174(9) Uani 1 1 d .
C43 C -0.11008(12) 0.9943(5) 0.14060(14) 0.0173(9) Uani 1 1 d .
C44 C -0.10567(14) 0.9162(6) 0.09611(16) 0.0272(11) Uani 1 1 d .
H44 H -0.0796 0.8562 0.0891 0.033 Uiso 1 1 calc R
C45 C -0.13965(13) 0.9266(5) 0.06203(15) 0.0254(10) Uani 1 1 d .
H45 H -0.1368 0.8732 0.0315 0.03 Uiso 1 1 calc R
C46 C -0.17751(12) 1.0137(5) 0.07212(14) 0.0201(9) Uani 1 1 d .
C47 C -0.18321(13) 1.0894(5) 0.11715(14) 0.0209(9) Uani 1 1 d .
H47 H -0.2097 1.1467 0.1243 0.025 Uiso 1 1 calc R
C48 C -0.14946(13) 1.0790(5) 0.15081(14) 0.0207(9) Uani 1 1 d .
H48 H -0.1528 1.1301 0.1816 0.025 Uiso 1 1 calc R
C49 C 0.55836(15) 0.1114(6) 0.97809(18) 0.0313(11) Uani 1 1 d .
H49A H 0.5307 0.0744 0.963 0.047 Uiso 1 1 calc R
H49B H 0.5563 0.099 1.0136 0.047 Uiso 1 1 calc R
H49C H 0.5833 0.0475 0.9657 0.047 Uiso 1 1 calc R
C50 C 0.61570(14) 0.3496(7) 0.99949(16) 0.0312(11) Uani 1 1 d .
H50A H 0.6091 0.3234 1.0336 0.047 Uiso 1 1 calc R
H50B H 0.625 0.4621 0.9971 0.047 Uiso 1 1 calc R
H50C H 0.6396 0.28 0.9876 0.047 Uiso 1 1 calc R
C51 C 0.5856(2) 0.1268(6) 0.4241(2) 0.0476(14) Uani 1 1 d .
H51A H 0.6173 0.1075 0.4301 0.071 Uiso 1 1 calc R
H51B H 0.579 0.1087 0.3895 0.071 Uiso 1 1 calc R
H51C H 0.5678 0.0532 0.4441 0.071 Uiso 1 1 calc R
C52 C 0.51882(15) 0.3317(7) 0.4122(2) 0.0428(14) Uani 1 1 d .
H52A H 0.5219 0.3118 0.3771 0.064 Uiso 1 1 calc R
H52B H 0.5049 0.4367 0.4174 0.064 Uiso 1 1 calc R
H52C H 0.5002 0.2479 0.4268 0.064 Uiso 1 1 calc R
C53 C 0.42573(15) 0.3936(6) 0.34318(17) 0.0350(11) Uani 1 1 d .
H53A H 0.4512 0.4318 0.3241 0.053 Uiso 1 1 calc R
H53B H 0.4311 0.2829 0.3537 0.053 Uiso 1 1 calc R
H53C H 0.4218 0.4623 0.3719 0.053 Uiso 1 1 calc R
C54 C 0.37744(18) 0.6142(6) 0.29482(19) 0.0407(13) Uani 1 1 d .
H54A H 0.3525 0.6428 0.2735 0.061 Uiso 1 1 calc R
H54B H 0.4055 0.6434 0.279 0.061 Uiso 1 1 calc R
H54C H 0.3747 0.6722 0.3258 0.061 Uiso 1 1 calc R
C55 C 0.70764(14) 0.4433(6) 0.06561(16) 0.0330(11) Uani 1 1 d .
H55A H 0.6839 0.4949 0.0844 0.05 Uiso 1 1 calc R
H55B H 0.6998 0.3309 0.0595 0.05 Uiso 1 1 calc R
H55C H 0.7114 0.4993 0.0344 0.05 Uiso 1 1 calc R
C56 C 0.75938(18) 0.6628(6) 0.1069(2) 0.0478(14) Uani 1 1 d .
H56A H 0.7848 0.6926 0.1274 0.072 Uiso 1 1 calc R
H56B H 0.7317 0.6978 0.1226 0.072 Uiso 1 1 calc R
H56C H 0.7622 0.7147 0.075 0.072 Uiso 1 1 calc R
N1 N -0.18526(12) 0.3981(5) -0.02330(13) 0.0300(9) Uani 1 1 d .
N2 N -0.02042(11) 0.2529(4) 0.06416(12) 0.0201(8) Uani 1 1 d .
H2N H -0.0057(15) 0.188(6) 0.0485(17) 0.03 Uiso 1 1 d .
N3 N -0.02499(10) 0.3776(4) 0.13867(11) 0.0193(8) Uani 1 1 d .
N4 N -0.00552(11) 0.4145(4) 0.18353(11) 0.0171(7) Uani 1 1 d .
N5 N 0.10876(10) 0.7859(4) 0.26496(11) 0.0164(7) Uani 1 1 d .
N6 N 0.15314(10) 0.8309(4) 0.26746(12) 0.0179(7) Uani 1 1 d .
N7 N 0.21235(11) 0.9633(4) 0.23237(13) 0.0199(8) Uani 1 1 d .
H7N H 0.2198(13) 1.020(5) 0.2062(18) 0.03 Uiso 1 1 d .
N8 N 0.34113(11) 0.9717(5) 0.38144(13) 0.0274(9) Uani 1 1 d .
N9 N 0.31490(11) 0.4082(5) 0.41805(13) 0.0257(8) Uani 1 1 d .
N10 N 0.15200(11) 0.2343(4) 0.33227(12) 0.0196(8) Uani 1 1 d .
H10N H 0.1353(14) 0.172(6) 0.3518(16) 0.029 Uiso 1 1 d .
N11 N 0.15426(11) 0.3599(4) 0.25780(11) 0.0176(7) Uani 1 1 d .
N12 N 0.13275(10) 0.4040(4) 0.21473(10) 0.0167(8) Uani 1 1 d .
N13 N 0.02196(10) 0.8028(4) 0.13939(11) 0.0158(7) Uani 1 1 d .
N14 N -0.02159(10) 0.8573(4) 0.13867(11) 0.0171(7) Uani 1 1 d .
N15 N -0.07761(11) 0.9978(4) 0.17683(12) 0.0198(8) Uani 1 1 d D
H15N H -0.0822(13) 1.049(5) 0.2035(11) 0.03 Uiso 1 1 d D
N16 N -0.21170(11) 1.0289(5) 0.03518(13) 0.0251(8) Uani 1 1 d .
O1 O -0.19658(11) 0.3173(5) -0.05837(13) 0.0483(10) Uani 1 1 d .
O2 O -0.20755(10) 0.5090(5) -0.00714(11) 0.0386(9) Uani 1 1 d .
O3 O 0.37703(10) 1.0356(5) 0.37186(12) 0.0397(9) Uani 1 1 d .
O4 O 0.33157(11) 0.9182(4) 0.42207(12) 0.0428(9) Uani 1 1 d .
O5 O 0.32801(11) 0.3274(4) 0.45269(12) 0.0407(9) Uani 1 1 d .
O6 O 0.33531(9) 0.5250(4) 0.40222(10) 0.0302(7) Uani 1 1 d .
O7 O -0.20579(11) 0.9634(5) -0.00420(12) 0.0556(12) Uani 1 1 d .
O8 O -0.24515(10) 1.1089(4) 0.04406(12) 0.0337(9) Uani 1 1 d .
O9 O 0.52997(10) 0.4109(4) 0.98727(11) 0.0292(8) Uani 1 1 d .
O10 O 0.60135(10) 0.4351(4) 0.40903(12) 0.0314(8) Uani 1 1 d .
O11 O 0.38841(9) 0.3206(4) 0.25879(10) 0.0270(7) Uani 1 1 d .
O12 O 0.74953(10) 0.3807(4) 0.14886(10) 0.0273(7) Uani 1 1 d .
S1 S 0.05197(3) 0.20781(13) 0.11572(4) 0.0181(2) Uani 1 1 d .
S2 S 0.14143(3) 0.98258(13) 0.17772(4) 0.0194(2) Uani 1 1 d .
S3 S 0.07650(3) 0.20616(14) 0.28575(4) 0.0196(2) Uani 1 1 d .
S4 S -0.00558(3) 0.99397(13) 0.22940(4) 0.0188(2) Uani 1 1 d .
S5 S 0.56716(4) 0.31939(17) 0.96338(4) 0.0249(3) Uani 1 1 d .
S6 S 0.57217(4) 0.32950(18) 0.43989(5) 0.0313(3) Uani 1 1 d .
S7 S 0.37664(3) 0.40089(14) 0.30632(4) 0.0251(2) Uani 1 1 d .
S8 S 0.75839(3) 0.45190(14) 0.09920(4) 0.0253(2) Uani 1 1 d .
Cd1 Cd 0.062305(8) 0.29132(3) 0.201274(13) 0.01748(6) Uani 1 1 d .
Cd2 Cd 0.067088(8) 0.89332(3) 0.202235(16) 0.01768(6) Uani 1 1 d .

loop_
_atom_site_aniso_label
_atom_site_aniso_U_11
_atom_site_aniso_U_22
_atom_site_aniso_U_33
_atom_site_aniso_U_23
_atom_site_aniso_U_13
_atom_site_aniso_U_12
C1 0.019(2) 0.035(3) 0.017(2) 0.0107(19) 0.0021(17) -0.0026(19)
C2 0.030(2) 0.025(3) 0.015(2) -0.0020(18) -0.0043(17) -0.0065(19)
C3 0.022(2) 0.027(3) 0.020(2) -0.0042(19) -0.0018(17) -0.0015(19)
C4 0.0213(19) 0.020(2) 0.0133(19) 0.0013(17) -0.0021(15) -0.0043(17)
C5 0.024(2) 0.029(3) 0.015(2) 0.0013(19) -0.0004(17) -0.0005(19)
C6 0.022(2) 0.031(3) 0.021(2) 0.003(2) 0.0015(18) 0.002(2)
C7 0.0180(18) 0.015(2) 0.015(2) -0.0017(17) 0.0014(15) -0.0050(16)
C8 0.0191(17) 0.028(2) 0.0173(19) 0.000(2) 0.004(2) -0.0004(15)
C9 0.0181(18) 0.013(2) 0.017(2) 0.0050(16) 0.0018(15) -0.0032(15)
C10 0.023(2) 0.015(2) 0.0133(19) 0.0025(17) 0.0010(16) 0.0005(16)
C11 0.0181(19) 0.030(3) 0.015(2) -0.0001(18) 0.0015(16) 0.0003(17)
C12 0.026(2) 0.035(3) 0.014(2) -0.0043(19) 0.0058(17) 0.002(2)
C13 0.026(2) 0.028(3) 0.012(2) -0.0062(19) 0.0020(17) -0.0023(19)
C14 0.023(2) 0.010(2) 0.016(2) -0.0010(17) 0.0012(17) 0.0025(17)
C15 0.0210(19) 0.013(2) 0.0111(18) 0.0015(16) 0.0003(15) 0.0017(16)
C16 0.024(2) 0.032(3) 0.017(2) 0.0027(19) -0.0038(18) -0.003(2)
C17 0.021(2) 0.015(2) 0.017(2) -0.0073(18) 0.0005(17) 0.0022(17)
C18 0.0145(19) 0.015(2) 0.026(2) -0.0016(19) -0.0020(16) 0.0024(16)
C19 0.0168(19) 0.014(2) 0.022(2) -0.0003(17) -0.0010(16) 0.0013(16)
C20 0.019(2) 0.030(3) 0.032(3) 0.007(2) -0.0043(18) -0.0036(19)
C21 0.025(2) 0.026(3) 0.024(2) 0.0033(19) -0.0031(18) -0.0014(19)
C22 0.0164(19) 0.021(2) 0.024(2) -0.0007(18) -0.0065(16) 0.0048(17)
C23 0.0128(19) 0.024(2) 0.031(2) -0.0056(19) -0.0008(17) 0.0002(17)
C24 0.0175(19) 0.025(2) 0.022(2) -0.0015(19) -0.0008(17) 0.0003(17)
C25 0.019(2) 0.022(3) 0.022(2) -0.0048(18) -0.0042(17) 0.0027(18)
C26 0.024(2) 0.024(3) 0.018(2) -0.0035(19) -0.0002(17) -0.0030(19)
C27 0.024(2) 0.026(3) 0.017(2) 0.0063(19) -0.0025(17) -0.0011(19)
C28 0.0186(19) 0.022(2) 0.0157(19) 0.0014(18) -0.0037(16) -0.0015(17)
C29 0.026(2) 0.026(3) 0.018(2) 0.0044(19) 0.0024(17) -0.0005(19)
C30 0.022(2) 0.031(3) 0.017(2) 0.0005(19) -0.0045(17) 0.0021(18)
C31 0.0206(19) 0.012(2) 0.0147(19) 0.0010(16) -0.0034(16) -0.0017(16)
C32 0.0208(19) 0.024(2) 0.025(3) 0.0083(19) -0.0032(17) -0.0014(16)
C33 0.0198(19) 0.012(2) 0.018(2) -0.0018(16) -0.0014(16) -0.0013(16)
C34 0.0182(19) 0.009(2) 0.017(2) -0.0008(16) 0.0046(16) 0.0001(16)
C35 0.0177(19) 0.019(2) 0.023(2) -0.0027(19) 0.0054(17) 0.0014(17)
C36 0.024(2) 0.031(3) 0.017(2) 0.0039(19) 0.0055(17) 0.0019(19)
C37 0.025(2) 0.018(2) 0.018(2) 0.0016(18) -0.0011(17) 0.0020(18)
C38 0.018(2) 0.012(2) 0.013(2) 0.0002(17) 0.0017(16) -0.0041(17)
C39 0.0203(19) 0.013(2) 0.0141(19) -0.0017(17) 0.0042(16) -0.0044(16)
C40 0.023(2) 0.026(3) 0.017(2) -0.0010(18) -0.0007(17) 0.0033(18)
C41 0.0175(19) 0.014(2) 0.019(2) 0.0020(18) -0.0025(16) -0.0016(16)
C42 0.019(2) 0.016(2) 0.017(2) 0.0020(17) -0.0003(16) -0.0022(16)
C43 0.0178(19) 0.016(2) 0.018(2) -0.0012(17) -0.0001(16) -0.0012(16)
C44 0.018(2) 0.034(3) 0.029(2) -0.005(2) -0.0014(18) 0.0067(19)
C45 0.022(2) 0.033(3) 0.021(2) -0.0078(19) -0.0026(17) 0.0027(19)
C46 0.0147(18) 0.023(2) 0.023(2) -0.0007(18) -0.0022(16) -0.0061(17)
C47 0.020(2) 0.021(2) 0.022(2) 0.0052(19) 0.0043(16) 0.0016(17)
C48 0.023(2) 0.022(2) 0.017(2) 0.0012(18) -0.0005(16) 0.0007(18)
C49 0.035(3) 0.032(3) 0.027(2) 0.005(2) 0.001(2) -0.003(2)
C50 0.027(2) 0.046(3) 0.021(2) 0.002(2) 0.0018(19) -0.009(2)
C51 0.069(4) 0.028(3) 0.046(3) 0.012(3) 0.001(3) 0.005(3)
C52 0.028(3) 0.055(4) 0.045(3) -0.014(3) 0.001(2) 0.006(3)
C53 0.031(2) 0.042(3) 0.033(3) -0.003(2) -0.002(2) -0.002(2)
C54 0.047(3) 0.030(3) 0.045(3) 0.001(2) 0.009(3) -0.002(2)
C55 0.027(2) 0.043(3) 0.029(3) 0.001(2) -0.0025(19) 0.005(2)
C56 0.056(3) 0.029(3) 0.058(4) 0.003(3) -0.002(3) 0.000(3)
N1 0.0233(19) 0.047(3) 0.0193(19) 0.0120(19) -0.0022(16) -0.0025(19)
N2 0.0198(17) 0.023(2) 0.0177(18) -0.0052(16) -0.0036(14) 0.0012(15)
N3 0.0194(17) 0.025(2) 0.0137(17) -0.0031(15) -0.0025(14) -0.0013(15)
N4 0.0232(17) 0.0177(19) 0.0104(15) -0.0014(14) -0.0014(13) 0.0001(14)
N5 0.0154(15) 0.0163(19) 0.0176(17) 0.0009(15) -0.0016(13) -0.0002(14)
N6 0.0139(15) 0.0170(19) 0.0228(18) 0.0034(15) 0.0007(14) -0.0062(14)
N7 0.0191(17) 0.022(2) 0.0189(19) 0.0047(16) -0.0007(14) -0.0023(15)
N8 0.0192(18) 0.033(2) 0.030(2) -0.0099(18) -0.0063(15) 0.0039(17)
N9 0.0209(18) 0.032(2) 0.025(2) -0.0091(18) -0.0037(15) -0.0025(17)
N10 0.0209(17) 0.023(2) 0.0154(17) 0.0078(15) -0.0011(14) -0.0063(15)
N11 0.0216(17) 0.020(2) 0.0116(16) 0.0028(14) -0.0036(13) -0.0013(14)
N12 0.0171(15) 0.0183(18) 0.0147(19) 0.0011(14) -0.0024(12) 0.0012(14)
N13 0.0129(15) 0.0166(19) 0.0179(17) -0.0005(15) 0.0024(13) 0.0024(13)
N14 0.0153(15) 0.0182(19) 0.0176(17) -0.0031(14) -0.0020(13) 0.0025(14)
N15 0.0169(16) 0.025(2) 0.0172(17) -0.0035(16) -0.0001(14) 0.0049(15)
N16 0.0209(19) 0.029(2) 0.025(2) -0.0042(17) -0.0052(15) -0.0031(16)
O1 0.0349(18) 0.072(3) 0.038(2) -0.010(2) -0.0215(16) 0.0051(19)
O2 0.0305(17) 0.059(3) 0.0265(18) 0.0088(17) -0.0027(14) 0.0152(18)
O3 0.0144(15) 0.072(3) 0.0331(19) -0.0085(19) -0.0022(14) -0.0063(17)
O4 0.0402(19) 0.058(3) 0.0304(19) 0.0143(18) -0.0125(15) -0.0095(17)
O5 0.0419(19) 0.045(2) 0.0350(19) 0.0117(17) -0.0212(16) -0.0023(17)
O6 0.0267(16) 0.042(2) 0.0221(16) -0.0022(15) -0.0031(13) -0.0132(15)
O7 0.039(2) 0.091(3) 0.037(2) -0.035(2) -0.0198(17) 0.024(2)
O8 0.0215(16) 0.047(2) 0.0331(19) -0.0048(17) -0.0033(14) 0.0086(15)
O9 0.0308(17) 0.030(2) 0.0269(17) 0.0091(14) -0.0013(13) 0.0004(14)
O10 0.0352(18) 0.025(2) 0.0339(18) -0.0095(14) 0.0029(14) -0.0045(14)
O11 0.0334(16) 0.0279(19) 0.0198(15) -0.0028(13) 0.0006(13) -0.0096(14)
O12 0.0305(16) 0.0300(19) 0.0214(15) 0.0029(13) 0.0033(12) 0.0107(14)
S1 0.0176(5) 0.0228(6) 0.0138(5) -0.0011(4) 0.0000(4) 0.0013(4)
S2 0.0169(5) 0.0234(6) 0.0180(5) 0.0034(5) 0.0006(4) -0.0018(4)
S3 0.0179(5) 0.0244(6) 0.0163(5) 0.0021(4) -0.0023(4) -0.0035(5)
S4 0.0169(5) 0.0238(6) 0.0156(5) -0.0013(4) -0.0005(4) 0.0007(4)
S5 0.0284(6) 0.0299(8) 0.0165(6) 0.0058(5) -0.0006(4) -0.0067(5)
S6 0.0360(7) 0.0351(8) 0.0229(7) -0.0067(6) -0.0016(5) 0.0016(6)
S7 0.0254(5) 0.0288(6) 0.0210(5) 0.0006(5) 0.0031(4) -0.0046(5)
S8 0.0216(5) 0.0290(6) 0.0252(6) 0.0016(5) 0.0011(4) 0.0032(5)
Cd1 0.01908(12) 0.01932(14) 0.01404(12) 0.00002(18) -0.00303(13) -0.00108(11)
Cd2 0.01460(11) 0.01993(14) 0.01851(12) 0.00058(18) -0.00112(13) -0.00023(11)

loop_
_atom_type_symbol
_atom_type_description
_atom_type_scat_dispersion_real
_atom_type_scat_dispersion_imag
_atom_type_scat_source
C C 0.0033 0.0016 'International Tables Vol C Tables 4.2.6.8 and 6.1.1.4'
H H 0 0 'International Tables Vol C Tables 4.2.6.8 and 6.1.1.4'
N N 0.0061 0.0033 'International Tables Vol C Tables 4.2.6.8 and 6.1.1.4'
O O 0.0106 0.006 'International Tables Vol C Tables 4.2.6.8 and 6.1.1.4'
S S 0.1246 0.1234 'International Tables Vol C Tables 4.2.6.8 and 6.1.1.4'
Cd Cd -0.8075 1.2024 'International Tables Vol C Tables 4.2.6.8 and 6.1.1.4'

loop_
_geom_angle_atom_site_label_1
_geom_angle_atom_site_label_2
_geom_angle_atom_site_label_3
_geom_angle
_geom_angle_site_symmetry_3
C2 C1 C6 121.7(4) .
C2 C1 N1 119.1(4) .
C6 C1 N1 119.2(4) .
C1 C2 C3 118.9(4) .
C1 C2 H2 120.6 .
C3 C2 H2 120.6 .
C2 C3 C4 121.1(4) .
C2 C3 H3 119.5 .
C4 C3 H3 119.5 .
C3 C4 N2 116.0(4) .
C3 C4 C5 119.0(4) .
N2 C4 C5 124.9(4) .
C6 C5 C4 119.9(4) .
C6 C5 H5 120.1 .
C4 C5 H5 120.1 .
C1 C6 C5 119.3(4) .
C1 C6 H6 120.3 .
C5 C6 H6 120.3 .
N3 C7 N2 116.7(3) .
N3 C7 S1 130.8(3) .
N2 C7 S1 112.5(3) .
C9 C8 H8A 109.5 .
C9 C8 H8B 109.5 .
H8A C8 H8B 109.5 .
C9 C8 H8C 109.5 .
H8A C8 H8C 109.5 .
H8B C8 H8C 109.5 .
N4 C9 C10 117.8(3) .
N4 C9 C8 122.9(3) .
C10 C9 C8 119.2(3) .
C15 C10 C11 118.2(4) .
C15 C10 C9 119.9(3) .
C11 C10 C9 121.8(3) .
C12 C11 C10 119.5(4) .
C12 C11 H11 120.2 .
C10 C11 H11 120.2 .
C13 C12 C11 121.5(4) .
C13 C12 H12 119.2 .
C11 C12 H12 119.2 .
C12 C13 C14 120.4(4) .
C12 C13 H13 119.8 .
C14 C13 H13 119.8 .
C15 C14 C13 117.6(4) .
C15 C14 C17 119.9(3) .
C13 C14 C17 122.5(4) .
C10 C15 C14 122.6(4) .
C10 C15 H15 118.7 .
C14 C15 H15 118.7 .
C17 C16 H16A 109.5 .
C17 C16 H16B 109.5 .
H16A C16 H16B 109.5 .
C17 C16 H16C 109.5 .
H16A C16 H16C 109.5 .
H16B C16 H16C 109.5 .
N5 C17 C14 117.0(3) .
N5 C17 C16 122.0(4) .
C14 C17 C16 121.0(4) .
N6 C18 N7 117.4(3) .
N6 C18 S2 130.6(3) .
N7 C18 S2 112.0(3) .
N7 C19 C20 125.8(4) .
N7 C19 C24 116.1(4) .
C20 C19 C24 118.1(4) .
C21 C20 C19 121.5(4) .
C21 C20 H20 119.3 .
C19 C20 H20 119.3 .
C20 C21 C22 118.6(4) .
C20 C21 H21 120.7 .
C22 C21 H21 120.7 .
C23 C22 C21 121.3(4) .
C23 C22 N8 119.6(4) .
C21 C22 N8 119.0(4) .
C24 C23 C22 119.7(4) .
C24 C23 H23 120.1 .
C22 C23 H23 120.1 .
C23 C24 C19 120.7(4) .
C23 C24 H24 119.7 .
C19 C24 H24 119.7 .
C30 C25 C26 121.8(4) .
C30 C25 N9 119.6(4) .
C26 C25 N9 118.6(4) .
C27 C26 C25 119.4(4) .
C27 C26 H26 120.3 .
C25 C26 H26 120.3 .
C26 C27 C28 120.4(4) .
C26 C27 H27 119.8 .
C28 C27 H27 119.8 .
C27 C28 N10 125.6(4) .
C27 C28 C29 118.9(4) .
N10 C28 C29 115.5(4) .
C30 C29 C28 120.5(4) .
C30 C29 H29 119.8 .
C28 C29 H29 119.8 .
C25 C30 C29 119.1(4) .
C25 C30 H30 120.5 .
C29 C30 H30 120.5 .
N11 C31 N10 117.8(3) .
N11 C31 S3 130.3(3) .
N10 C31 S3 111.8(3) .
C33 C32 H32A 109.5 .
C33 C32 H32B 109.5 .
H32A C32 H32B 109.5 .
C33 C32 H32C 109.5 .
H32A C32 H32C 109.5 .
H32B C32 H32C 109.5 .
N12 C33 C34 117.7(3) .
N12 C33 C32 122.6(3) .
C34 C33 C32 119.6(3) .
C35 C34 C39 118.2(4) .
C35 C34 C33 121.6(3) .
C39 C34 C33 120.2(3) .
C36 C35 C34 120.8(4) .
C36 C35 H35 119.6 .
C34 C35 H35 119.6 .
C35 C36 C37 120.5(4) .
C35 C36 H36 119.7 .
C37 C36 H36 119.7 .
C38 C37 C36 119.6(4) .
C38 C37 H37 120.2 .
C36 C37 H37 120.2 .
C39 C38 C37 118.5(4) .
C39 C38 C41 120.0(3) .
C37 C38 C41 121.5(3) .
C38 C39 C34 122.3(4) .
C38 C39 H39 118.9 .
C34 C39 H39 118.9 .
C41 C40 H40A 109.5 .
C41 C40 H40B 109.5 .
H40A C40 H40B 109.5 .
C41 C40 H40C 109.5 .
H40A C40 H40C 109.5 .
H40B C40 H40C 109.5 .
N13 C41 C38 117.3(3) .
N13 C41 C40 122.6(3) .
C38 C41 C40 120.1(3) .
N14 C42 N15 118.2(4) .
N14 C42 S4 129.8(3) .
N15 C42 S4 112.0(3) .
C44 C43 N15 124.7(4) .
C44 C43 C48 119.4(4) .
N15 C43 C48 116.0(3) .
C45 C44 C43 119.5(4) .
C45 C44 H44 120.3 .
C43 C44 H44 120.3 .
C46 C45 C44 120.4(4) .
C46 C45 H45 119.8 .
C44 C45 H45 119.8 .
C45 C46 C47 121.1(4) .
C45 C46 N16 119.5(4) .
C47 C46 N16 119.4(4) .
C48 C47 C46 118.3(4) .
C48 C47 H47 120.8 .
C46 C47 H47 120.8 .
C47 C48 C43 121.3(4) .
C47 C48 H48 119.4 .
C43 C48 H48 119.4 .
S5 C49 H49A 109.5 .
S5 C49 H49B 109.5 .
H49A C49 H49B 109.5 .
S5 C49 H49C 109.5 .
H49A C49 H49C 109.5 .
H49B C49 H49C 109.5 .
S5 C50 H50A 109.5 .
S5 C50 H50B 109.5 .
H50A C50 H50B 109.5 .
S5 C50 H50C 109.5 .
H50A C50 H50C 109.5 .
H50B C50 H50C 109.5 .
S6 C51 H51A 109.5 .
S6 C51 H51B 109.5 .
H51A C51 H51B 109.5 .
S6 C51 H51C 109.5 .
H51A C51 H51C 109.5 .
H51B C51 H51C 109.5 .
S6 C52 H52A 109.5 .
S6 C52 H52B 109.5 .
H52A C52 H52B 109.5 .
S6 C52 H52C 109.5 .
H52A C52 H52C 109.5 .
H52B C52 H52C 109.5 .
S7 C53 H53A 109.5 .
S7 C53 H53B 109.5 .
H53A C53 H53B 109.5 .
S7 C53 H53C 109.5 .
H53A C53 H53C 109.5 .
H53B C53 H53C 109.5 .
S7 C54 H54A 109.5 .
S7 C54 H54B 109.5 .
H54A C54 H54B 109.5 .
S7 C54 H54C 109.5 .
H54A C54 H54C 109.5 .
H54B C54 H54C 109.5 .
S8 C55 H55A 109.5 .
S8 C55 H55B 109.5 .
H55A C55 H55B 109.5 .
S8 C55 H55C 109.5 .
H55A C55 H55C 109.5 .
H55B C55 H55C 109.5 .
S8 C56 H56A 109.5 .
S8 C56 H56B 109.5 .
H56A C56 H56B 109.5 .
S8 C56 H56C 109.5 .
H56A C56 H56C 109.5 .
H56B C56 H56C 109.5 .
O1 N1 O2 123.2(4) .
O1 N1 C1 118.7(4) .
O2 N1 C1 118.1(4) .
C7 N2 C4 130.1(3) .
C7 N2 H2N 113(3) .
C4 N2 H2N 117(3) .
C7 N3 N4 116.3(3) .
C9 N4 N3 113.0(3) .
C9 N4 Cd1 128.6(2) .
N3 N4 Cd1 116.9(2) .
C17 N5 N6 113.2(3) .
C17 N5 Cd2 127.1(3) .
N6 N5 Cd2 117.0(2) .
C18 N6 N5 116.1(3) .
C18 N7 C19 130.1(3) .
C18 N7 H7N 112(3) .
C19 N7 H7N 118(3) .
O3 N8 O4 123.6(4) .
O3 N8 C22 117.9(4) .
O4 N8 C22 118.6(3) .
O5 N9 O6 123.1(3) .
O5 N9 C25 118.0(4) .
O6 N9 C25 118.9(4) .
C31 N10 C28 128.8(3) .
C31 N10 H10N 114(3) .
C28 N10 H10N 117(3) .
C31 N11 N12 116.9(3) .
C33 N12 N11 112.0(3) .
C33 N12 Cd1 129.2(2) .
N11 N12 Cd1 116.5(2) .
C41 N13 N14 113.5(3) .
C41 N13 Cd2 126.7(2) .
N14 N13 Cd2 117.2(2) .
C42 N14 N13 116.6(3) .
C42 N15 C43 130.1(3) .
C42 N15 H15N 109(3) .
C43 N15 H15N 120(3) .
O7 N16 O8 122.4(4) .
O7 N16 C46 118.3(4) .
O8 N16 C46 119.3(4) .
C7 S1 Cd1 95.94(13) .
C18 S2 Cd2 95.45(13) .
C31 S3 Cd1 96.39(13) .
C42 S4 Cd2 96.08(13) .
O9 S5 C50 107.2(2) .
O9 S5 C49 106.3(2) .
C50 S5 C49 97.6(2) .
O10 S6 C52 106.3(2) .
O10 S6 C51 106.6(2) .
C52 S6 C51 96.3(3) .
O11 S7 C53 106.2(2) .
O11 S7 C54 106.5(2) .
C53 S7 C54 96.9(2) .
O12 S8 C56 106.6(2) .
O12 S8 C55 107.4(2) .
C56 S8 C55 96.7(2) .
N4 Cd1 N12 130.19(10) .
N4 Cd1 S3 118.34(8) .
N12 Cd1 S3 79.10(7) .
N4 Cd1 S1 79.40(8) .
N12 Cd1 S1 112.10(7) .
S3 Cd1 S1 146.71(3) .
N4 Cd1 Cd2 118.62(8) 1_545
N12 Cd1 Cd2 111.07(8) 1_545
S3 Cd1 Cd2 72.34(3) 1_545
S1 Cd1 Cd2 74.40(3) 1_545
N5 Cd2 N13 138.16(10) .
N5 Cd2 S2 80.02(8) .
N13 Cd2 S2 115.40(8) .
N5 Cd2 S4 112.93(8) .
N13 Cd2 S4 79.38(8) .
S2 Cd2 S4 142.30(4) .
N5 Cd2 Cd1 114.63(8) 1_565
N13 Cd2 Cd1 107.07(8) 1_565
S2 Cd2 Cd1 74.57(3) 1_565
S4 Cd2 Cd1 67.83(3) 1_565

loop_
_geom_bond_atom_site_label_1
_geom_bond_atom_site_label_2
_geom_bond_distance
_geom_bond_site_symmetry_2
C1 C2 1.378(6) .
C1 C6 1.382(6) .
C1 N1 1.473(5) .
C2 C3 1.381(5) .
C2 H2 0.95 .
C3 C4 1.393(6) .
C3 H3 0.95 .
C4 N2 1.400(5) .
C4 C5 1.402(6) .
C5 C6 1.391(6) .
C5 H5 0.95 .
C6 H6 0.95 .
C7 N3 1.303(5) .
C7 N2 1.393(5) .
C7 S1 1.752(4) .
C8 C9 1.503(5) .
C8 H8A 0.98 .
C8 H8B 0.98 .
C8 H8C 0.98 .
C9 N4 1.282(5) .
C9 C10 1.486(5) .
C10 C15 1.392(5) .
C10 C11 1.402(5) .
C11 C12 1.388(6) .
C11 H11 0.95 .
C12 C13 1.376(6) .
C12 H12 0.95 .
C13 C14 1.399(5) .
C13 H13 0.95 .
C14 C15 1.397(5) .
C14 C17 1.473(5) .
C15 H15 0.95 .
C16 C17 1.497(5) .
C16 H16A 0.98 .
C16 H16B 0.98 .
C16 H16C 0.98 .
C17 N5 1.304(5) .
C18 N6 1.309(5) .
C18 N7 1.387(5) .
C18 S2 1.752(4) .
C19 N7 1.389(5) .
C19 C20 1.408(6) .
C19 C24 1.412(5) .
C20 C21 1.374(6) .
C20 H20 0.95 .
C21 C22 1.398(6) .
C21 H21 0.95 .
C22 C23 1.386(6) .
C22 N8 1.469(5) .
C23 C24 1.370(5) .
C23 H23 0.95 .
C24 H24 0.95 .
C25 C30 1.372(6) .
C25 C26 1.392(6) .
C25 N9 1.460(5) .
C26 C27 1.376(6) .
C26 H26 0.95 .
C27 C28 1.394(6) .
C27 H27 0.95 .
C28 N10 1.401(5) .
C28 C29 1.417(6) .
C29 C30 1.380(6) .
C29 H29 0.95 .
C30 H30 0.95 .
C31 N11 1.290(5) .
C31 N10 1.388(5) .
C31 S3 1.758(4) .
C32 C33 1.497(5) .
C32 H32A 0.98 .
C32 H32B 0.98 .
C32 H32C 0.98 .
C33 N12 1.310(5) .
C33 C34 1.485(5) .
C34 C35 1.392(5) .
C34 C39 1.392(5) .
C35 C36 1.376(6) .
C35 H35 0.95 .
C36 C37 1.400(6) .
C36 H36 0.95 .
C37 C38 1.399(5) .
C37 H37 0.95 .
C38 C39 1.388(5) .
C38 C41 1.481(5) .
C39 H39 0.95 .
C40 C41 1.498(5) .
C40 H40A 0.98 .
C40 H40B 0.98 .
C40 H40C 0.98 .
C41 N13 1.300(5) .
C42 N14 1.308(5) .
C42 N15 1.375(5) .
C42 S4 1.751(4) .
C43 C44 1.388(6) .
C43 N15 1.393(5) .
C43 C48 1.406(5) .
C44 C45 1.387(6) .
C44 H44 0.95 .
C45 C46 1.378(6) .
C45 H45 0.95 .
C46 C47 1.397(6) .
C46 N16 1.448(5) .
C47 C48 1.374(5) .
C47 H47 0.95 .
C48 H48 0.95 .
C49 S5 1.798(5) .
C49 H49A 0.98 .
C49 H49B 0.98 .
C49 H49C 0.98 .
C50 S5 1.781(4) .
C50 H50A 0.98 .
C50 H50B 0.98 .
C50 H50C 0.98 .
C51 S6 1.789(5) .
C51 H51A 0.98 .
C51 H51B 0.98 .
C51 H51C 0.98 .
C52 S6 1.774(5) .
C52 H52A 0.98 .
C52 H52B 0.98 .
C52 H52C 0.98 .
C53 S7 1.789(4) .
C53 H53A 0.98 .
C53 H53B 0.98 .
C53 H53C 0.98 .
C54 S7 1.805(5) .
C54 H54A 0.98 .
C54 H54B 0.98 .
C54 H54C 0.98 .
C55 S8 1.783(4) .
C55 H55A 0.98 .
C55 H55B 0.98 .
C55 H55C 0.98 .
C56 S8 1.770(5) .
C56 H56A 0.98 .
C56 H56B 0.98 .
C56 H56C 0.98 .
N1 O1 1.222(5) .
N1 O2 1.224(5) .
N2 H2N 0.82(5) .
N3 N4 1.396(4) .
N4 Cd1 2.334(3) .
N5 N6 1.387(4) .
N5 Cd2 2.307(3) .
N7 H7N 0.89(5) .
N8 O3 1.232(5) .
N8 O4 1.233(5) .
N9 O5 1.229(5) .
N9 O6 1.230(5) .
N10 H10N 0.90(5) .
N11 N12 1.395(4) .
N12 Cd1 2.346(3) .
N13 N14 1.385(4) .
N13 Cd2 2.318(3) .
N15 H15N 0.858(19) .
N16 O7 1.223(5) .
N16 O8 1.230(4) .
O9 S5 1.503(3) .
O10 S6 1.503(3) .
O11 S7 1.506(3) .
O12 S8 1.508(3) .
S1 Cd1 2.4653(10) .
S2 Cd2 2.4490(10) .
S3 Cd1 2.4586(11) .
S4 Cd2 2.4552(10) .
Cd1 Cd2 3.3192(4) 1_545
Cd2 Cd1 3.3192(4) 1_565

loop_
_geom_hbond_atom_site_label_D
_geom_hbond_atom_site_label_H
_geom_hbond_atom_site_label_A
_geom_hbond_distance_DH
_geom_hbond_distance_HA
_geom_hbond_distance_DA
_geom_hbond_angle_DHA
_geom_hbond_site_symmetry_A
N2 H2N O9 0.82(5) 2.15(5) 2.932(5) 158(5) 4_454
N7 H7N O12 0.89(5) 1.99(5) 2.859(5) 167(4) 4_465
N10 H10N O10 0.90(5) 2.07(5) 2.956(5) 167(4) 4_455
N15 H15N O11 0.858(19) 2.06(2) 2.895(4) 163(4) 4_465

loop_
_geom_torsion_atom_site_label_1
_geom_torsion_atom_site_label_2
_geom_torsion_atom_site_label_3
_geom_torsion_atom_site_label_4
_geom_torsion
_geom_torsion_site_symmetry_4
C6 C1 C2 C3 -0.5(6) .
N1 C1 C2 C3 177.8(4) .
C1 C2 C3 C4 3.1(6) .
C2 C3 C4 N2 178.4(4) .
C2 C3 C4 C5 -3.1(6) .
C3 C4 C5 C6 0.6(6) .
N2 C4 C5 C6 178.9(4) .
C2 C1 C6 C5 -2.0(7) .
N1 C1 C6 C5 179.7(4) .
C4 C5 C6 C1 1.9(7) .
N4 C9 C10 C15 34.2(5) .
C8 C9 C10 C15 -142.7(4) .
N4 C9 C10 C11 -149.2(4) .
C8 C9 C10 C11 33.9(6) .
C15 C10 C11 C12 -0.1(6) .
C9 C10 C11 C12 -176.7(4) .
C10 C11 C12 C13 0.5(7) .
C11 C12 C13 C14 0.3(7) .
C12 C13 C14 C15 -1.5(6) .
C12 C13 C14 C17 178.8(4) .
C11 C10 C15 C14 -1.2(6) .
C9 C10 C15 C14 175.6(4) .
C13 C14 C15 C10 2.0(6) .
C17 C14 C15 C10 -178.3(4) .
C15 C14 C17 N5 33.0(6) .
C13 C14 C17 N5 -147.2(4) .
C15 C14 C17 C16 -146.0(4) .
C13 C14 C17 C16 33.7(6) .
N7 C19 C20 C21 -175.7(4) .
C24 C19 C20 C21 1.7(7) .
C19 C20 C21 C22 -0.3(7) .
C20 C21 C22 C23 -1.6(7) .
C20 C21 C22 N8 177.1(4) .
C21 C22 C23 C24 2.1(6) .
N8 C22 C23 C24 -176.6(4) .
C22 C23 C24 C19 -0.6(6) .
N7 C19 C24 C23 176.4(4) .
C20 C19 C24 C23 -1.2(6) .
C30 C25 C26 C27 -1.2(7) .
N9 C25 C26 C27 179.7(4) .
C25 C26 C27 C28 2.0(7) .
C26 C27 C28 N10 177.0(4) .
C26 C27 C28 C29 -1.6(6) .
C27 C28 C29 C30 0.4(6) .
N10 C28 C29 C30 -178.3(4) .
C26 C25 C30 C29 0.0(6) .
N9 C25 C30 C29 179.2(4) .
C28 C29 C30 C25 0.3(6) .
N12 C33 C34 C35 -150.1(4) .
C32 C33 C34 C35 32.5(6) .
N12 C33 C34 C39 32.8(6) .
C32 C33 C34 C39 -144.6(4) .
C39 C34 C35 C36 1.4(6) .
C33 C34 C35 C36 -175.8(4) .
C34 C35 C36 C37 0.9(7) .
C35 C36 C37 C38 -2.4(6) .
C36 C37 C38 C39 1.5(6) .
C36 C37 C38 C41 -178.8(4) .
C37 C38 C39 C34 0.9(6) .
C41 C38 C39 C34 -178.9(4) .
C35 C34 C39 C38 -2.3(6) .
C33 C34 C39 C38 174.9(4) .
C39 C38 C41 N13 32.5(6) .
C37 C38 C41 N13 -147.2(4) .
C39 C38 C41 C40 -147.0(4) .
C37 C38 C41 C40 33.2(6) .
N15 C43 C44 C45 -177.4(4) .
C48 C43 C44 C45 1.6(7) .
C43 C44 C45 C46 0.1(7) .
C44 C45 C46 C47 -1.9(7) .
C44 C45 C46 N16 177.2(4) .
C45 C46 C47 C48 1.9(6) .
N16 C46 C47 C48 -177.2(4) .
C46 C47 C48 C43 -0.2(6) .
C44 C43 C48 C47 -1.6(6) .
N15 C43 C48 C47 177.5(4) .
C2 C1 N1 O1 3.3(6) .
C6 C1 N1 O1 -178.4(4) .
C2 C1 N1 O2 -176.2(4) .
C6 C1 N1 O2 2.2(6) .
N3 C7 N2 C4 0.2(6) .
S1 C7 N2 C4 -179.5(3) .
C3 C4 N2 C7 -167.7(4) .
C5 C4 N2 C7 14.0(7) .
N2 C7 N3 N4 -179.7(3) .
S1 C7 N3 N4 -0.1(6) .
C10 C9 N4 N3 -175.1(3) .
C8 C9 N4 N3 1.7(5) .
C10 C9 N4 Cd1 19.6(5) .
C8 C9 N4 Cd1 -163.6(3) .
C7 N3 N4 C9 -173.5(3) .
C7 N3 N4 Cd1 -6.3(4) .
C14 C17 N5 N6 -176.9(3) .
C16 C17 N5 N6 2.2(6) .
C14 C17 N5 Cd2 22.4(5) .
C16 C17 N5 Cd2 -158.5(3) .
N7 C18 N6 N5 179.4(3) .
S2 C18 N6 N5 0.0(6) .
C17 N5 N6 C18 -170.4(4) .
Cd2 N5 N6 C18 -7.6(4) .
N6 C18 N7 C19 -7.9(7) .
S2 C18 N7 C19 171.6(4) .
C20 C19 N7 C18 4.2(7) .
C24 C19 N7 C18 -173.2(4) .
C23 C22 N8 O3 -5.0(6) .
C21 C22 N8 O3 176.3(4) .
C23 C22 N8 O4 174.4(4) .
C21 C22 N8 O4 -4.3(6) .
C30 C25 N9 O5 6.1(6) .
C26 C25 N9 O5 -174.7(4) .
C30 C25 N9 O6 -173.7(4) .
C26 C25 N9 O6 5.4(6) .
N11 C31 N10 C28 8.3(6) .
S3 C31 N10 C28 -172.5(3) .
C27 C28 N10 C31 8.8(7) .
C29 C28 N10 C31 -172.6(4) .
N10 C31 N11 N12 -179.3(3) .
S3 C31 N11 N12 1.7(6) .
C34 C33 N12 N11 -175.3(3) .
C32 C33 N12 N11 2.0(5) .
C34 C33 N12 Cd1 22.7(5) .
C32 C33 N12 Cd1 -160.0(3) .
C31 N11 N12 C33 -172.9(4) .
C31 N11 N12 Cd1 -8.4(4) .
C38 C41 N13 N14 -176.8(3) .
C40 C41 N13 N14 2.8(6) .
C38 C41 N13 Cd2 22.3(5) .
C40 C41 N13 Cd2 -158.2(3) .
N15 C42 N14 N13 180.0(3) .
S4 C42 N14 N13 -1.8(6) .
C41 N13 N14 C42 -169.8(4) .
Cd2 N13 N14 C42 -6.8(4) .
N14 C42 N15 C43 -7.5(6) .
S4 C42 N15 C43 173.9(3) .
C44 C43 N15 C42 6.2(7) .
C48 C43 N15 C42 -172.9(4) .
C45 C46 N16 O7 -0.1(6) .
C47 C46 N16 O7 179.1(4) .
C45 C46 N16 O8 -178.9(4) .
C47 C46 N16 O8 0.3(6) .
N3 C7 S1 Cd1 5.5(4) .
N2 C7 S1 Cd1 -174.9(3) .
N6 C18 S2 Cd2 6.5(4) .
N7 C18 S2 Cd2 -173.0(3) .
N11 C31 S3 Cd1 5.0(4) .
N10 C31 S3 Cd1 -174.0(3) .
N14 C42 S4 Cd2 8.1(4) .
N15 C42 S4 Cd2 -173.6(3) .
C9 N4 Cd1 N12 -77.8(4) .
N3 N4 Cd1 N12 117.4(2) .
C9 N4 Cd1 S3 22.2(4) .
N3 N4 Cd1 S3 -142.6(2) .
C9 N4 Cd1 S1 172.1(3) .
N3 N4 Cd1 S1 7.3(2) .
C9 N4 Cd1 Cd2 106.6(3) 1_545
N3 N4 Cd1 Cd2 -58.2(3) 1_545
C33 N12 Cd1 N4 -71.9(4) .
N11 N12 Cd1 N4 126.8(2) .
C33 N12 Cd1 S3 170.1(3) .
N11 N12 Cd1 S3 8.7(2) .
C33 N12 Cd1 S1 22.9(4) .
N11 N12 Cd1 S1 -138.5(2) .
C33 N12 Cd1 Cd2 104.0(3) 1_545
N11 N12 Cd1 Cd2 -57.4(2) 1_545
C31 S3 Cd1 N4 -135.88(16) .
C31 S3 Cd1 N12 -5.88(15) .
C31 S3 Cd1 S1 107.99(15) .
C31 S3 Cd1 Cd2 110.58(14) 1_545
C7 S1 Cd1 N4 -5.38(15) .
C7 S1 Cd1 N12 -134.62(15) .
C7 S1 Cd1 S3 121.11(14) .
C7 S1 Cd1 Cd2 118.55(13) 1_545
C17 N5 Cd2 N13 -74.0(4) .
N6 N5 Cd2 N13 126.0(3) .
C17 N5 Cd2 S2 168.9(3) .
N6 N5 Cd2 S2 8.8(2) .
C17 N5 Cd2 S4 26.0(4) .
N6 N5 Cd2 S4 -134.1(2) .
C17 N5 Cd2 Cd1 101.1(3) 1_565
N6 N5 Cd2 Cd1 -59.0(3) 1_565
C41 N13 Cd2 N5 -78.1(4) .
N14 N13 Cd2 N5 121.5(3) .
C41 N13 Cd2 S2 25.9(4) .
N14 N13 Cd2 S2 -134.5(2) .
C41 N13 Cd2 S4 169.2(3) .
N14 N13 Cd2 S4 8.9(2) .
C41 N13 Cd2 Cd1 106.6(3) 1_565
N14 N13 Cd2 Cd1 -53.8(3) 1_565
C18 S2 Cd2 N5 -6.42(16) .
C18 S2 Cd2 N13 -145.34(16) .
C18 S2 Cd2 S4 108.36(14) .
C18 S2 Cd2 Cd1 112.76(14) 1_565
C42 S4 Cd2 N5 -145.12(16) .
C42 S4 Cd2 N13 -7.08(15) .
C42 S4 Cd2 S2 111.02(14) .
C42 S4 Cd2 Cd1 106.44(13) 1_565
